data_9007759
loop_
_publ_author_name
'Skowron, A.'
'Brown, I. D.'

_publ_section_title
;
 Structure of Pb2Sb2S5
;
_journal_name_full 'Acta Crystallographica, Section C'
_journal_page_first 534
_journal_page_last 536
_journal_paper_doi 10.1107/S0108270189008346
_journal_volume 46
_journal_year 1990
_chemical_compound_source Synthetic
_chemical_formula_structural Pb2Sb2S5
_chemical_formula_sum 'Pb1.44 S5 Sb2.56'
_space_group_IT_number 62
_symmetry_space_group_name_Hall '-P 2c 2ab'
_symmetry_space_group_name_H-M 'P b n m'
_cell_angle_alpha 90
_cell_angle_beta 90
_cell_angle_gamma 90
_cell_length_a 11.355
_cell_length_b 19.783
_cell_length_c 4.042
_cell_formula_units_Z 4
_cell_volume 907.979
_database_code_amcsd 0010119
_exptl_crystal_density_diffrn 5.636
_cod_original_formula_sum 'Sb2.56 Pb1.44 S5'
_cod_database_code 9007759
_amcsd_formula_title Pb2Sb2S5

loop_
_space_group_symop_operation_xyz
x,y,z
x,y,1/2-z
-x,-y,1/2+z
1/2+x,1/2-y,1/2+z
1/2-x,1/2+y,1/2-z
1/2-x,1/2+y,z
1/2+x,1/2-y,-z
-x,-y,-z

loop_
_atom_site_label
_atom_site_fract_x
_atom_site_fract_y
_atom_site_fract_z
_atom_site_occupancy
_atom_site_U_iso_or_equiv
SbM1 0.37570 0.37150 0.25000 1.00000 0.01820
SbM2 0.70220 0.47580 0.25000 0.90000 0.03260
PbM2 0.70220 0.47580 0.25000 0.10000 0.03260
SbM3 0.99830 0.40080 0.75000 0.32000 0.02880
PbM3 0.99830 0.40080 0.75000 0.68000 0.02880
SbM4 0.66780 0.29140 0.75000 0.34000 0.04070
PbM4 0.66780 0.29140 0.75000 0.66000 0.04070
S1 0.49500 0.26700 0.25000 1.00000 0.01890
S2 0.81830 0.36850 0.25000 1.00000 0.01870
S3 0.86900 0.52120 0.75000 1.00000 0.02100
S4 0.56590 0.42210 0.75000 1.00000 0.02500
S5 0.24950 0.32880 0.75000 1.00000 0.03040

loop_
_cod_related_entry_id
_cod_related_entry_database
_cod_related_entry_code
1 AMCSD 0010119
